data_4031252
loop_
_publ_author_name
'Lai Zhuzhi'
'Fu Ruibiao'
'Hu Shengmin'
'Wu Xintao'

_publ_section_title
;
 Syntheses, crystal structures, thermal stabilities, and magnetic and
 luminescent properties of 3D heterometal phosphonates: Na M [O3 P C H (O
 H) C O2] (M = Mn, Fe, Co, Zn)
;
_journal_name_full 'European Journal of Inorganic Chemistry'
_journal_page_first 5439
_journal_page_last 5446
_journal_volume 2007
_journal_year 2007
_chemical_formula_sum 'C2 H2 Mn Na O6 P'
_chemical_name_systematic 'Na Mn (O3 P C H (O H) C O2)'
_space_group_IT_number 61
_symmetry_space_group_name_Hall '-P 2ac 2ab'
_symmetry_space_group_name_H-M 'P b c a'
_cell_angle_alpha 90
_cell_angle_beta 90
_cell_angle_gamma 90
_cell_formula_units_Z 8
_cell_length_a 10.4557
_cell_length_b 9.8265
_cell_length_c 10.9323
_cell_volume 1123.217
_citation_journal_id_ASTM EJICFO
_cod_data_source_file LaiZhuzhi_EJICFO_2007_1428.cif
_cod_data_source_block C2H2Mn1Na1O6P1
_cod_original_formula_sum 'C2 H2 Mn1 Na1 O6 P1'
_cod_database_code 4031252

loop_
_symmetry_equiv_pos_as_xyz
x,y,z
-x+1/2,-y,z+1/2
x+1/2,-y+1/2,-z
-x,y+1/2,-z+1/2
-x,-y,-z
x-1/2,y,-z-1/2
-x-1/2,y-1/2,z
x,-y-1/2,z-1/2

loop_
_atom_site_label
_atom_site_type_symbol
_atom_site_fract_x
_atom_site_fract_y
_atom_site_fract_z
_atom_site_occupancy
_atom_site_U_iso_or_equiv
O5 O-2 0.5222 0.0248 0.2659 1 0.0
P1 P+3 0.5992 -0.22576 0.53966 1 0.0
C1 C+4 0.6271 -0.2074 0.705 1 0.0
H1 H+1 0.777 -0.329 0.736 1 0.0
O1 O-2 0.6513 -0.364 0.5001 1 0.0
O3 O-2 0.6725 -0.1076 0.4835 1 0.0
O6 O-2 0.8148 -0.0159 0.2696 1 0.0
O2 O-2 0.4551 -0.2195 0.5218 1 0.0
O4 O-2 0.7627 -0.2251 0.7336 1 0.0
H2 H-1 0.575 -0.266 0.748 1 0.0
Na1 Na+1 0.87458 -0.08535 0.57728 1 0.0
Mn1 Mn+2 0.67568 0.08406 0.39594 1 0.0
C2 C+2 0.4068 0.0611 0.2619 1 0.0
